data_7150519
loop_
_publ_author_name
'Chambers, Richard D.'
'Hoskin, Philip R.'
'Kenwright, Alan R.'
'Khalil, Ali'
'Richmond, Paul'
'Sandford, Graham'
'Yufit, Dmitrii S.'
'Howard, Judith A. K.'

_publ_section_title
;
 Polyhalogenated heterocyclic compounds. Macrocycles from
 perfluoro-4-isopropylpyridinePart 50. For part 49 see ref. 1.
;
_journal_issue 12
_journal_name_full 'Organic &amp;  Biomolecular Chemistry'
_journal_page_first 2137
_journal_paper_doi 10.1039/b303443g
_journal_volume 1
_journal_year 2003
_chemical_formula_sum 'C24 H16 F18 N2 O6'
_chemical_formula_weight 770.39
_chemical_name_systematic
; 
? 
;
_space_group_IT_number 2
_symmetry_cell_setting triclinic
_symmetry_space_group_name_Hall '-P 1'
_symmetry_space_group_name_H-M 'P -1'
_atom_sites_solution_hydrogens difmap
_atom_sites_solution_primary direct
_atom_sites_solution_secondary difmap
_audit_creation_method SHELXL-97
_cell_angle_alpha 69.53(1)
_cell_angle_beta 85.10(1)
_cell_angle_gamma 85.96(1)
_cell_formula_units_Z 2
_cell_length_a 10.771(1)
_cell_length_b 11.765(1)
_cell_length_c 12.279(1)
_cell_measurement_reflns_used 1575
_cell_measurement_temperature 120.0(2)
_cell_measurement_theta_max 23.8
_cell_measurement_theta_min 2.5
_cell_volume 1451.1(2)
_computing_cell_refinement 'Bruker SMART'
_computing_data_collection 'Bruker SMART'
_computing_data_reduction 'Bruker SHELXTL'
_computing_molecular_graphics 'Bruker SHELXTL'
_computing_publication_material 'Bruker SHELXTL'
_computing_structure_refinement 'SHELXL-97 (Sheldrick, 1997)'
_computing_structure_solution 'SHELXS-97 (Sheldrick, 1990)'
_diffrn_ambient_temperature 120(2)
_diffrn_measured_fraction_theta_full 0.987
_diffrn_measured_fraction_theta_max 0.987
_diffrn_measurement_device_type 'Bruker SMART CCD'
_diffrn_measurement_method \w-scan
_diffrn_radiation_monochromator graphite
_diffrn_radiation_source 'fine-focus sealed tube'
_diffrn_radiation_type MoK\a
_diffrn_radiation_wavelength 0.71073
_diffrn_reflns_av_R_equivalents 0.0878
_diffrn_reflns_av_sigmaI/netI 0.1688
_diffrn_reflns_limit_h_max 13
_diffrn_reflns_limit_h_min -13
_diffrn_reflns_limit_k_max 13
_diffrn_reflns_limit_k_min -15
_diffrn_reflns_limit_l_max 13
_diffrn_reflns_limit_l_min -15
_diffrn_reflns_number 11550
_diffrn_reflns_theta_full 27.50
_diffrn_reflns_theta_max 27.50
_diffrn_reflns_theta_min 1.77
_diffrn_standards_decay_% 0
_exptl_absorpt_coefficient_mu 0.199
_exptl_absorpt_correction_T_max 0.9921
_exptl_absorpt_correction_T_min 0.9389
_exptl_absorpt_correction_type multi-scan
_exptl_absorpt_process_details 'SADABS (Sheldrick,1997)'
_exptl_crystal_colour colourless
_exptl_crystal_density_diffrn 1.763
_exptl_crystal_density_method 'not measured'
_exptl_crystal_description plate
_exptl_crystal_F_000 768
_exptl_crystal_size_max 0.32
_exptl_crystal_size_mid 0.18
_exptl_crystal_size_min 0.04
_refine_diff_density_max 0.382
_refine_diff_density_min -0.427
_refine_diff_density_rms 0.097
_refine_ls_extinction_method none
_refine_ls_goodness_of_fit_ref 0.952
_refine_ls_hydrogen_treatment mixed
_refine_ls_matrix_type full
_refine_ls_number_parameters 512
_refine_ls_number_reflns 6561
_refine_ls_number_restraints 0
_refine_ls_restrained_S_all 0.952
_refine_ls_R_factor_all 0.2019
_refine_ls_R_factor_gt 0.0762
_refine_ls_shift/su_max 0.001
_refine_ls_shift/su_mean 0.000
_refine_ls_structure_factor_coef Fsqd
_refine_ls_weighting_details 'calc w=1/[\s^2^(Fo^2^)+(0.0800P)^2^+0.0000P] where P=(Fo^2^+2Fc^2^)/3'
_refine_ls_weighting_scheme calc
_refine_ls_wR_factor_gt 0.1519
_refine_ls_wR_factor_ref 0.1921
_reflns_number_gt 2734
_reflns_number_total 6561
_reflns_threshold_expression >2sigma(I)
_cod_data_source_file b303443g.txt
_cod_data_source_block s170s
_cod_original_cell_volume 1451.0(2)
_cod_database_code 7150519

loop_
_symmetry_equiv_pos_as_xyz
'x, y, z'
'-x, -y, -z'

loop_
_atom_site_label
_atom_site_type_symbol
_atom_site_fract_x
_atom_site_fract_y
_atom_site_fract_z
_atom_site_U_iso_or_equiv
_atom_site_adp_type
_atom_site_occupancy
_atom_site_symmetry_multiplicity
_atom_site_calc_flag
_atom_site_refinement_flags
_atom_site_disorder_assembly
_atom_site_disorder_group
O1 O 0.0334(3) -0.0006(3) 0.2671(3) 0.0271(9) Uani 1 1 d . . .
O2 O 0.1497(3) -0.1301(3) 0.4809(3) 0.0255(9) Uani 1 1 d . . .
O3 O 0.2845(3) 0.0053(3) 0.5931(3) 0.0237(8) Uani 1 1 d . . .
O4 O 0.4629(3) 0.0366(3) 0.2244(3) 0.0235(8) Uani 1 1 d . . .
O5 O 0.3768(3) -0.1369(3) 0.1245(3) 0.0208(8) Uani 1 1 d . . .
O6 O 0.2136(3) -0.0624(3) -0.0688(3) 0.0254(9) Uani 1 1 d . . .
N1 N 0.1188(4) -0.0343(4) 0.0994(4) 0.0215(10) Uani 1 1 d . . .
N2 N 0.3776(4) 0.0179(4) 0.4099(4) 0.0220(10) Uani 1 1 d . . .
C1 C 0.1659(5) 0.0129(5) -0.0113(4) 0.0197(11) Uani 1 1 d . . .
C2 C 0.1652(5) 0.1358(5) -0.0703(4) 0.0201(12) Uani 1 1 d . . .
C3 C 0.1155(4) 0.2191(5) -0.0198(4) 0.0214(12) Uani 1 1 d . . .
C4 C 0.0685(5) 0.1674(5) 0.0967(5) 0.0242(12) Uani 1 1 d . . .
C5 C 0.0744(4) 0.0412(5) 0.1537(5) 0.0219(12) Uani 1 1 d . . .
C6 C 0.0349(6) -0.1306(5) 0.3251(5) 0.0272(13) Uani 1 1 d . . .
C7 C 0.0321(6) -0.1565(6) 0.4548(5) 0.0300(14) Uani 1 1 d . . .
C8 C 0.1601(5) -0.1664(5) 0.6035(5) 0.0238(12) Uani 1 1 d . . .
C9 C 0.2825(6) -0.1275(5) 0.6252(5) 0.0270(13) Uani 1 1 d . . .
C10 C 0.3292(4) 0.0713(5) 0.4852(4) 0.0218(12) Uani 1 1 d . . .
C11 C 0.3235(5) 0.1968(5) 0.4546(4) 0.0198(11) Uani 1 1 d . . .
C12 C 0.3706(5) 0.2727(5) 0.3465(4) 0.0203(11) Uani 1 1 d . . .
C13 C 0.4160(5) 0.2124(5) 0.2707(4) 0.0219(12) Uani 1 1 d . . .
C14 C 0.4178(4) 0.0873(4) 0.3044(4) 0.0189(11) Uani 1 1 d . . .
C15 C 0.4854(6) -0.0948(5) 0.2669(5) 0.0232(12) Uani 1 1 d . . .
C16 C 0.4962(5) -0.1375(5) 0.1645(5) 0.0222(12) Uani 1 1 d . . .
C17 C 0.3774(5) -0.1961(5) 0.0416(5) 0.0203(12) Uani 1 1 d . . .
C18 C 0.2477(5) -0.1874(5) 0.0016(5) 0.0242(12) Uani 1 1 d . . .
C19 C 0.1124(5) 0.3565(5) -0.0764(5) 0.0253(13) Uani 1 1 d . . .
C20 C 0.1033(6) 0.4095(5) -0.2099(5) 0.0334(14) Uani 1 1 d . . .
C21 C 0.2196(5) 0.4108(5) -0.0390(5) 0.0265(13) Uani 1 1 d . . .
C22 C 0.3791(5) 0.4097(5) 0.3153(4) 0.0207(12) Uani 1 1 d . . .
C23 C 0.5018(5) 0.4373(5) 0.3516(5) 0.0272(13) Uani 1 1 d . . .
C24 C 0.2655(5) 0.4761(5) 0.3606(5) 0.0329(14) Uani 1 1 d . . .
F1 F 0.2151(3) 0.1752(3) -0.1825(2) 0.0250(7) Uani 1 1 d . . .
F2 F 0.0198(3) 0.2362(3) 0.1588(3) 0.0353(8) Uani 1 1 d . . .
F3 F 0.0011(3) 0.4039(3) -0.0383(3) 0.0323(8) Uani 1 1 d . . .
F4 F 0.0248(3) 0.3484(3) -0.2455(3) 0.0356(8) Uani 1 1 d . . .
F5 F 0.0624(3) 0.5253(3) -0.2440(3) 0.0391(9) Uani 1 1 d . . .
F6 F 0.2152(3) 0.4070(3) -0.2688(3) 0.0364(8) Uani 1 1 d . . .
F7 F 0.2095(3) 0.3870(3) 0.0754(3) 0.0414(9) Uani 1 1 d . . .
F8 F 0.2237(3) 0.5311(3) -0.0906(3) 0.0380(9) Uani 1 1 d . . .
F9 F 0.3284(3) 0.3619(3) -0.0657(3) 0.0379(9) Uani 1 1 d . . .
F10 F 0.2774(3) 0.2429(3) 0.5384(2) 0.0278(7) Uani 1 1 d . . .
F11 F 0.4685(3) 0.2751(3) 0.1628(2) 0.0307(8) Uani 1 1 d . . .
F12 F 0.3816(3) 0.4662(3) 0.1956(3) 0.0344(8) Uani 1 1 d . . .
F13 F 0.5181(3) 0.3759(3) 0.4642(3) 0.0368(8) Uani 1 1 d . . .
F14 F 0.5133(3) 0.5552(3) 0.3301(3) 0.0351(8) Uani 1 1 d . . .
F15 F 0.5984(3) 0.4001(3) 0.2919(3) 0.0390(9) Uani 1 1 d . . .
F16 F 0.2576(3) 0.5922(3) 0.2915(3) 0.0457(10) Uani 1 1 d . . .
F17 F 0.2820(3) 0.4764(3) 0.4678(3) 0.0405(9) Uani 1 1 d . . .
F18 F 0.1613(3) 0.4246(3) 0.3629(3) 0.0435(9) Uani 1 1 d . . .
H61 H 0.106(5) -0.166(4) 0.302(4) 0.010(12) Uiso 1 1 d . . .
H62 H -0.030(6) -0.152(6) 0.305(6) 0.05(2) Uiso 1 1 d . . .
H71 H 0.024(5) -0.239(5) 0.487(5) 0.025 Uiso 1 1 d . . .
H72 H -0.031(5) -0.103(5) 0.470(4) 0.025 Uiso 1 1 d . . .
H81 H 0.165(5) -0.256(5) 0.635(4) 0.025 Uiso 1 1 d . . .
H82 H 0.102(5) -0.123(5) 0.626(4) 0.021(15) Uiso 1 1 d . . .
H91 H 0.299(5) -0.156(5) 0.707(5) 0.035(16) Uiso 1 1 d . . .
H92 H 0.346(6) -0.155(5) 0.588(6) 0.05(2) Uiso 1 1 d . . .
H151 H 0.423(5) -0.130(4) 0.301(4) 0.005(12) Uiso 1 1 d . . .
H152 H 0.566(5) -0.117(4) 0.316(4) 0.024(14) Uiso 1 1 d . . .
H171 H 0.425(6) -0.157(5) -0.015(5) 0.039(18) Uiso 1 1 d . . .
H172 H 0.404(4) -0.296(4) 0.083(4) 0.013(12) Uiso 1 1 d . . .
H161 H 0.550(5) -0.090(4) 0.104(4) 0.019(13) Uiso 1 1 d . . .
H162 H 0.532(5) -0.225(5) 0.193(4) 0.020(13) Uiso 1 1 d . . .
H181 H 0.239(5) -0.227(5) -0.054(5) 0.024(14) Uiso 1 1 d . . .
H182 H 0.179(6) -0.223(5) 0.062(5) 0.047(18) Uiso 1 1 d . . .

loop_
_atom_site_aniso_label
_atom_site_aniso_U_11
_atom_site_aniso_U_22
_atom_site_aniso_U_33
_atom_site_aniso_U_23
_atom_site_aniso_U_13
_atom_site_aniso_U_12
O1 0.031(2) 0.030(2) 0.020(2) -0.0116(17) 0.0057(16) 0.0045(17)
O2 0.022(2) 0.040(2) 0.017(2) -0.0122(17) 0.0034(15) -0.0093(17)
O3 0.032(2) 0.024(2) 0.0154(19) -0.0084(16) 0.0067(16) -0.0066(16)
O4 0.025(2) 0.025(2) 0.022(2) -0.0110(17) 0.0034(15) -0.0013(16)
O5 0.0125(19) 0.033(2) 0.024(2) -0.0202(17) 0.0011(14) 0.0046(15)
O6 0.025(2) 0.029(2) 0.027(2) -0.0170(17) 0.0027(16) 0.0060(16)
N1 0.019(2) 0.027(2) 0.020(2) -0.011(2) 0.0015(18) -0.0006(19)
N2 0.019(2) 0.027(2) 0.020(3) -0.009(2) 0.0012(18) -0.0043(19)
C1 0.016(3) 0.031(3) 0.018(3) -0.017(2) 0.000(2) 0.004(2)
C2 0.014(3) 0.033(3) 0.016(3) -0.014(2) 0.005(2) 0.001(2)
C3 0.011(3) 0.032(3) 0.023(3) -0.013(2) 0.002(2) 0.003(2)
C4 0.021(3) 0.035(3) 0.023(3) -0.020(3) 0.006(2) 0.003(2)
C5 0.007(3) 0.036(3) 0.025(3) -0.015(3) 0.005(2) -0.001(2)
C6 0.023(4) 0.032(4) 0.031(3) -0.016(3) 0.002(3) -0.004(3)
C7 0.025(3) 0.031(3) 0.032(4) -0.009(3) 0.006(3) -0.007(3)
C8 0.021(3) 0.025(3) 0.024(3) -0.010(3) 0.009(2) 0.002(2)
C9 0.036(4) 0.030(3) 0.015(3) -0.007(3) -0.001(3) 0.003(3)
C10 0.013(3) 0.035(3) 0.020(3) -0.014(2) 0.005(2) -0.005(2)
C11 0.020(3) 0.024(3) 0.020(3) -0.015(2) 0.003(2) 0.000(2)
C12 0.021(3) 0.024(3) 0.018(3) -0.009(2) 0.000(2) -0.006(2)
C13 0.022(3) 0.027(3) 0.013(3) -0.003(2) 0.001(2) -0.008(2)
C14 0.009(3) 0.025(3) 0.025(3) -0.012(2) -0.003(2) 0.000(2)
C15 0.017(3) 0.028(3) 0.030(3) -0.015(3) -0.003(3) -0.004(2)
C16 0.011(3) 0.027(3) 0.028(3) -0.011(3) 0.004(2) 0.002(2)
C17 0.018(3) 0.023(3) 0.022(3) -0.012(2) 0.008(2) -0.002(2)
C18 0.026(3) 0.023(3) 0.031(3) -0.020(3) 0.005(3) -0.002(2)
C19 0.014(3) 0.035(3) 0.033(3) -0.022(3) 0.006(2) -0.001(2)
C20 0.029(3) 0.026(3) 0.045(4) -0.013(3) -0.003(3) -0.001(3)
C21 0.022(3) 0.026(3) 0.035(4) -0.017(3) 0.001(2) 0.003(2)
C22 0.023(3) 0.022(3) 0.018(3) -0.009(2) -0.001(2) 0.004(2)
C23 0.025(3) 0.026(3) 0.028(3) -0.009(3) 0.008(2) -0.002(2)
C24 0.029(4) 0.028(3) 0.039(4) -0.011(3) 0.005(3) 0.002(3)
F1 0.0234(17) 0.0348(18) 0.0164(16) -0.0104(13) 0.0058(12) 0.0011(13)
F2 0.040(2) 0.0363(19) 0.034(2) -0.0231(16) 0.0154(15) 0.0019(15)
F3 0.0206(18) 0.0318(18) 0.044(2) -0.0156(16) 0.0083(14) 0.0062(13)
F4 0.032(2) 0.0350(19) 0.041(2) -0.0130(16) -0.0079(15) -0.0030(15)
F5 0.045(2) 0.0270(19) 0.042(2) -0.0086(16) -0.0044(16) 0.0017(16)
F6 0.035(2) 0.042(2) 0.032(2) -0.0132(16) 0.0109(15) -0.0093(16)
F7 0.046(2) 0.061(2) 0.027(2) -0.0266(17) 0.0022(15) -0.0129(18)
F8 0.034(2) 0.036(2) 0.049(2) -0.0213(17) 0.0045(16) -0.0106(15)
F9 0.0174(18) 0.048(2) 0.055(2) -0.0271(18) 0.0009(15) 0.0013(15)
F10 0.0297(18) 0.0325(18) 0.0247(17) -0.0166(14) 0.0069(13) 0.0009(14)
F11 0.043(2) 0.0276(17) 0.0193(17) -0.0075(14) 0.0122(14) -0.0058(14)
F12 0.052(2) 0.0302(18) 0.0211(18) -0.0091(14) -0.0030(15) -0.0016(15)
F13 0.036(2) 0.045(2) 0.033(2) -0.0154(16) -0.0108(15) -0.0047(16)
F14 0.034(2) 0.0273(18) 0.050(2) -0.0220(16) 0.0062(16) -0.0068(14)
F15 0.0217(18) 0.039(2) 0.057(2) -0.0196(18) 0.0121(16) -0.0046(14)
F16 0.041(2) 0.0240(19) 0.058(2) -0.0019(17) 0.0076(18) 0.0103(15)
F17 0.045(2) 0.039(2) 0.041(2) -0.0234(17) 0.0135(17) -0.0013(16)
F18 0.0146(18) 0.041(2) 0.069(3) -0.0133(19) 0.0003(16) 0.0014(15)

loop_
_atom_type_symbol
_atom_type_description
_atom_type_scat_dispersion_real
_atom_type_scat_dispersion_imag
_atom_type_scat_source
C C 0.0033 0.0016 'International Tables Vol C Tables 4.2.6.8 and 6.1.1.4'
H H 0.0000 0.0000 'International Tables Vol C Tables 4.2.6.8 and 6.1.1.4'
O O 0.0106 0.0060 'International Tables Vol C Tables 4.2.6.8 and 6.1.1.4'
F F 0.0171 0.0103 'International Tables Vol C Tables 4.2.6.8 and 6.1.1.4'
N N 0.0061 0.0033 'International Tables Vol C Tables 4.2.6.8 and 6.1.1.4'

loop_
_geom_angle_atom_site_label_1
_geom_angle_atom_site_label_2
_geom_angle_atom_site_label_3
_geom_angle
_geom_angle_site_symmetry_1
_geom_angle_site_symmetry_3
_geom_angle_publ_flag
C5 O1 C6 117.3(4) . . ?
C7 O2 C8 111.4(4) . . ?
C10 O3 C9 118.7(4) . . ?
C14 O4 C15 116.6(4) . . ?
C16 O5 C17 112.9(4) . . ?
C1 O6 C18 117.3(4) . . ?
C5 N1 C1 118.5(4) . . ?
C14 N2 C10 118.6(4) . . ?
N1 C1 O6 119.9(5) . . ?
N1 C1 C2 121.9(5) . . ?
O6 C1 C2 118.2(4) . . ?
F1 C2 C1 117.7(4) . . ?
F1 C2 C3 120.0(4) . . ?
C1 C2 C3 122.3(5) . . ?
C2 C3 C4 114.7(5) . . ?
C2 C3 C19 126.4(5) . . ?
C4 C3 C19 118.9(5) . . ?
F2 C4 C5 117.4(4) . . ?
F2 C4 C3 121.9(5) . . ?
C5 C4 C3 120.7(5) . . ?
N1 C5 O1 121.1(5) . . ?
N1 C5 C4 121.9(5) . . ?
O1 C5 C4 117.0(5) . . ?
O1 C6 C7 108.1(5) . . ?
O2 C7 C6 107.9(5) . . ?
O2 C8 C9 108.8(4) . . ?
O3 C9 C8 111.8(5) . . ?
N2 C10 O3 121.3(5) . . ?
N2 C10 C11 121.1(5) . . ?
O3 C10 C11 117.6(4) . . ?
F10 C11 C10 117.0(4) . . ?
F10 C11 C12 120.9(4) . . ?
C10 C11 C12 121.9(5) . . ?
C11 C12 C13 114.3(4) . . ?
C11 C12 C22 123.1(4) . . ?
C13 C12 C22 122.5(4) . . ?
F11 C13 C14 117.6(5) . . ?
F11 C13 C12 120.7(4) . . ?
C14 C13 C12 121.6(5) . . ?
N2 C14 O4 120.3(4) . . ?
N2 C14 C13 122.3(5) . . ?
O4 C14 C13 117.4(5) . . ?
O4 C15 C16 108.5(4) . . ?
O5 C16 C15 110.1(4) . . ?
O5 C17 C18 108.9(4) . . ?
O6 C18 C17 110.7(4) . . ?
F3 C19 C3 108.6(4) . . ?
F3 C19 C21 107.0(4) . . ?
C3 C19 C21 111.1(4) . . ?
F3 C19 C20 101.0(4) . . ?
C3 C19 C20 117.1(5) . . ?
C21 C19 C20 111.1(5) . . ?
F5 C20 F4 107.6(5) . . ?
F5 C20 F6 106.4(5) . . ?
F4 C20 F6 107.5(5) . . ?
F5 C20 C19 111.2(5) . . ?
F4 C20 C19 111.5(5) . . ?
F6 C20 C19 112.4(5) . . ?
F7 C21 F9 108.1(4) . . ?
F7 C21 F8 107.5(4) . . ?
F9 C21 F8 107.6(4) . . ?
F7 C21 C19 110.6(4) . . ?
F9 C21 C19 109.6(4) . . ?
F8 C21 C19 113.2(5) . . ?
F12 C22 C23 105.7(4) . . ?
F12 C22 C12 109.7(4) . . ?
C23 C22 C12 110.0(4) . . ?
F12 C22 C24 103.5(4) . . ?
C23 C22 C24 111.3(4) . . ?
C12 C22 C24 116.0(4) . . ?
F14 C23 F13 109.3(5) . . ?
F14 C23 F15 107.2(4) . . ?
F13 C23 F15 105.6(4) . . ?
F14 C23 C22 112.9(4) . . ?
F13 C23 C22 111.9(4) . . ?
F15 C23 C22 109.6(5) . . ?
F18 C24 F16 109.6(5) . . ?
F18 C24 F17 109.2(5) . . ?
F16 C24 F17 106.4(5) . . ?
F18 C24 C22 111.1(5) . . ?
F16 C24 C22 109.3(5) . . ?
F17 C24 C22 111.0(5) . . ?

loop_
_geom_bond_atom_site_label_1
_geom_bond_atom_site_label_2
_geom_bond_distance
_geom_bond_site_symmetry_2
_geom_bond_publ_flag
O1 C5 1.350(6) . ?
O1 C6 1.443(7) . ?
O2 C7 1.414(7) . ?
O2 C8 1.426(6) . ?
O3 C10 1.347(6) . ?
O3 C9 1.473(7) . ?
O4 C14 1.359(6) . ?
O4 C15 1.457(6) . ?
O5 C16 1.414(6) . ?
O5 C17 1.419(6) . ?
O6 C1 1.363(6) . ?
O6 C18 1.461(6) . ?
N1 C5 1.327(6) . ?
N1 C1 1.345(6) . ?
N2 C14 1.321(6) . ?
N2 C10 1.342(6) . ?
C1 C2 1.373(7) . ?
C2 F1 1.366(5) . ?
C2 C3 1.387(7) . ?
C3 C4 1.409(7) . ?
C3 C19 1.519(8) . ?
C4 F2 1.347(6) . ?
C4 C5 1.401(7) . ?
C6 C7 1.511(8) . ?
C8 C9 1.500(8) . ?
C10 C11 1.388(7) . ?
C11 F10 1.365(5) . ?
C11 C12 1.391(7) . ?
C12 C13 1.393(7) . ?
C12 C22 1.529(7) . ?
C13 F11 1.367(5) . ?
C13 C14 1.381(7) . ?
C15 C16 1.501(7) . ?
C17 C18 1.505(8) . ?
C19 F3 1.400(6) . ?
C19 C21 1.533(8) . ?
C19 C20 1.546(8) . ?
C20 F5 1.331(6) . ?
C20 F4 1.339(7) . ?
C20 F6 1.355(7) . ?
C21 F7 1.329(6) . ?
C21 F9 1.336(6) . ?
C21 F8 1.335(6) . ?
C22 F12 1.384(6) . ?
C22 C23 1.521(8) . ?
C22 C24 1.572(7) . ?
C23 F14 1.331(6) . ?
C23 F13 1.337(6) . ?
C23 F15 1.358(6) . ?
C24 F18 1.306(7) . ?
C24 F16 1.334(6) . ?
C24 F17 1.344(7) . ?

loop_
_geom_torsion_atom_site_label_1
_geom_torsion_atom_site_label_2
_geom_torsion_atom_site_label_3
_geom_torsion_atom_site_label_4
_geom_torsion
_geom_torsion_site_symmetry_1
_geom_torsion_site_symmetry_2
_geom_torsion_site_symmetry_3
_geom_torsion_site_symmetry_4
_geom_torsion_publ_flag
C5 N1 C1 O6 179.2(4) . . . . ?
C5 N1 C1 C2 -2.3(7) . . . . ?
C18 O6 C1 N1 -19.0(6) . . . . ?
C18 O6 C1 C2 162.4(4) . . . . ?
N1 C1 C2 F1 -180.0(4) . . . . ?
O6 C1 C2 F1 -1.4(7) . . . . ?
N1 C1 C2 C3 -0.4(8) . . . . ?
O6 C1 C2 C3 178.2(4) . . . . ?
F1 C2 C3 C4 -179.2(4) . . . . ?
C1 C2 C3 C4 1.2(7) . . . . ?
F1 C2 C3 C19 -1.7(8) . . . . ?
C1 C2 C3 C19 178.7(5) . . . . ?
C2 C3 C4 F2 178.4(5) . . . . ?
C19 C3 C4 F2 0.7(7) . . . . ?
C2 C3 C4 C5 0.4(7) . . . . ?
C19 C3 C4 C5 -177.3(5) . . . . ?
C1 N1 C5 O1 -175.7(5) . . . . ?
C1 N1 C5 C4 4.0(7) . . . . ?
C6 O1 C5 N1 -2.5(7) . . . . ?
C6 O1 C5 C4 177.8(5) . . . . ?
F2 C4 C5 N1 178.8(4) . . . . ?
C3 C4 C5 N1 -3.1(8) . . . . ?
F2 C4 C5 O1 -1.5(7) . . . . ?
C3 C4 C5 O1 176.6(5) . . . . ?
C5 O1 C6 C7 159.6(5) . . . . ?
C8 O2 C7 C6 -172.8(5) . . . . ?
O1 C6 C7 O2 -71.9(6) . . . . ?
C7 O2 C8 C9 -175.7(5) . . . . ?
C10 O3 C9 C8 -93.0(6) . . . . ?
O2 C8 C9 O3 70.4(6) . . . . ?
C14 N2 C10 O3 178.6(4) . . . . ?
C14 N2 C10 C11 -1.3(7) . . . . ?
C9 O3 C10 N2 -3.6(7) . . . . ?
C9 O3 C10 C11 176.3(5) . . . . ?
N2 C10 C11 F10 -177.4(4) . . . . ?
O3 C10 C11 F10 2.6(7) . . . . ?
N2 C10 C11 C12 -1.9(8) . . . . ?
O3 C10 C11 C12 178.1(4) . . . . ?
F10 C11 C12 C13 179.1(5) . . . . ?
C10 C11 C12 C13 3.8(7) . . . . ?
F10 C11 C12 C22 2.5(7) . . . . ?
C10 C11 C12 C22 -172.8(5) . . . . ?
C11 C12 C13 F11 -178.0(4) . . . . ?
C22 C12 C13 F11 -1.4(8) . . . . ?
C11 C12 C13 C14 -2.6(7) . . . . ?
C22 C12 C13 C14 174.0(5) . . . . ?
C10 N2 C14 O4 -177.4(4) . . . . ?
C10 N2 C14 C13 2.5(7) . . . . ?
C15 O4 C14 N2 -10.9(6) . . . . ?
C15 O4 C14 C13 169.2(5) . . . . ?
F11 C13 C14 N2 175.1(4) . . . . ?
C12 C13 C14 N2 -0.4(8) . . . . ?
F11 C13 C14 O4 -5.0(7) . . . . ?
C12 C13 C14 O4 179.5(4) . . . . ?
C14 O4 C15 C16 162.9(4) . . . . ?
C17 O5 C16 C15 -169.6(4) . . . . ?
O4 C15 C16 O5 -75.4(5) . . . . ?
C16 O5 C17 C18 -178.3(4) . . . . ?
C1 O6 C18 C17 -84.9(5) . . . . ?
O5 C17 C18 O6 69.5(6) . . . . ?
C2 C3 C19 F3 144.3(5) . . . . ?
C4 C3 C19 F3 -38.3(6) . . . . ?
C2 C3 C19 C21 -98.3(6) . . . . ?
C4 C3 C19 C21 79.1(6) . . . . ?
C2 C3 C19 C20 30.9(7) . . . . ?
C4 C3 C19 C20 -151.7(5) . . . . ?
F3 C19 C20 F5 42.7(6) . . . . ?
C3 C19 C20 F5 160.3(4) . . . . ?
C21 C19 C20 F5 -70.5(6) . . . . ?
F3 C19 C20 F4 -77.4(5) . . . . ?
C3 C19 C20 F4 40.2(6) . . . . ?
C21 C19 C20 F4 169.4(4) . . . . ?
F3 C19 C20 F6 161.8(4) . . . . ?
C3 C19 C20 F6 -80.6(6) . . . . ?
C21 C19 C20 F6 48.6(6) . . . . ?
F3 C19 C21 F7 56.4(6) . . . . ?
C3 C19 C21 F7 -62.0(6) . . . . ?
C20 C19 C21 F7 165.7(4) . . . . ?
F3 C19 C21 F9 175.6(4) . . . . ?
C3 C19 C21 F9 57.2(6) . . . . ?
C20 C19 C21 F9 -75.1(6) . . . . ?
F3 C19 C21 F8 -64.3(6) . . . . ?
C3 C19 C21 F8 177.3(4) . . . . ?
C20 C19 C21 F8 45.0(6) . . . . ?
C11 C12 C22 F12 -156.7(4) . . . . ?
C13 C12 C22 F12 27.0(7) . . . . ?
C11 C12 C22 C23 87.4(6) . . . . ?
C13 C12 C22 C23 -88.9(6) . . . . ?
C11 C12 C22 C24 -40.0(7) . . . . ?
C13 C12 C22 C24 143.7(5) . . . . ?
F12 C22 C23 F14 63.6(5) . . . . ?
C12 C22 C23 F14 -178.0(4) . . . . ?
C24 C22 C23 F14 -48.0(6) . . . . ?
F12 C22 C23 F13 -172.6(4) . . . . ?
C12 C22 C23 F13 -54.3(6) . . . . ?
C24 C22 C23 F13 75.7(5) . . . . ?
F12 C22 C23 F15 -55.8(5) . . . . ?
C12 C22 C23 F15 62.5(5) . . . . ?
C24 C22 C23 F15 -167.5(4) . . . . ?
F12 C22 C24 F18 87.1(5) . . . . ?
C23 C22 C24 F18 -159.8(5) . . . . ?
C12 C22 C24 F18 -33.0(7) . . . . ?
F12 C22 C24 F16 -34.1(6) . . . . ?
C23 C22 C24 F16 79.1(6) . . . . ?
C12 C22 C24 F16 -154.2(5) . . . . ?
F12 C22 C24 F17 -151.2(4) . . . . ?
C23 C22 C24 F17 -38.1(6) . . . . ?
C12 C22 C24 F17 88.7(6) . . . . ?

loop_
_cod_related_entry_id
_cod_related_entry_database
_cod_related_entry_code
1 ChemSpider 10330898
